data_4031329
loop_
_publ_author_name
'Ams, Mark R.'
'Fields, Michael'
'Grabnic, Timothy'
'Janesko, Benjamin G.'
'Zeller, Matthias'
'Sheridan, Rose'
'Shay, Amanda'

_publ_section_title
;
 Unraveling the Role of Alkyl F on CH-\p Interactions and Uncovering the
 Tipping Point for Fluorophobicity.
;
_journal_issue 15
_journal_name_full 'The Journal of organic chemistry'
_journal_page_first 7764
_journal_page_last 7769
_journal_paper_doi 10.1021/acs.joc.5b01072
_journal_volume 80
_journal_year 2015
_chemical_formula_sum 'C11 H7 Br F6 O2'
_chemical_formula_weight 365.08
_chemical_name_systematic
;
 ?
;
_space_group_crystal_system triclinic
_space_group_IT_number 2
_space_group_name_Hall '-P 1'
_space_group_name_H-M_alt 'P -1'
_symmetry_space_group_name_Hall '-P 1'
_symmetry_space_group_name_H-M 'P -1'
_atom_sites_solution_hydrogens geom
_atom_sites_solution_primary direct
_atom_sites_solution_secondary difmap
_audit_creation_method SHELXL-2013
_cell_angle_alpha 67.2457(17)
_cell_angle_beta 86.5387(19)
_cell_angle_gamma 78.9053(18)
_cell_formula_units_Z 2
_cell_length_a 7.1474(4)
_cell_length_b 9.7769(5)
_cell_length_c 10.0809(6)
_cell_measurement_reflns_used 7305
_cell_measurement_temperature 100(2)
_cell_measurement_theta_max 67.0338
_cell_measurement_theta_min 4.7574
_cell_volume 637.40(6)
_computing_cell_refinement 'SAINT V8.34A (Bruker, 2014)'
_computing_data_collection 'Apex2 v2014.1-0 (Bruker, 2014)'
_computing_data_reduction 'SAINT V8.34A (Bruker, 2014)'
_computing_structure_refinement
;  
SHELXL-2013 (Sheldrick, 2013), 
SHELXLE Rev645 (H\"ubschle et al., 2011)
;
_computing_structure_solution 'SHELXS-97 (Sheldrick, 2008)'
_diffrn_ambient_temperature 100(2)
_diffrn_measured_fraction_theta_full 0.954
_diffrn_measured_fraction_theta_max 0.966
_diffrn_measurement_device_type 'Bruker AXS Prospector CCD diffractometer'
_diffrn_measurement_method 'omega and phi scans'
_diffrn_radiation_monochromator 'laterally graded multilayer (Goebel) mirror'
_diffrn_radiation_type CuK\a
_diffrn_radiation_wavelength 1.54178
_diffrn_reflns_av_R_equivalents 0.0683
_diffrn_reflns_av_unetI/netI 0.0561
_diffrn_reflns_laue_measured_fraction_full 0.954
_diffrn_reflns_laue_measured_fraction_max 0.966
_diffrn_reflns_limit_h_max 8
_diffrn_reflns_limit_h_min -8
_diffrn_reflns_limit_k_max 11
_diffrn_reflns_limit_k_min -11
_diffrn_reflns_limit_l_max 11
_diffrn_reflns_limit_l_min -12
_diffrn_reflns_number 8070
_diffrn_reflns_point_group_measured_fraction_full 0.954
_diffrn_reflns_point_group_measured_fraction_max 0.966
_diffrn_reflns_theta_full 67.679
_diffrn_reflns_theta_max 67.029
_diffrn_reflns_theta_min 4.757
_diffrn_source 'I-mu-S microsource X-ray tube'
_exptl_absorpt_coefficient_mu 5.143
_exptl_absorpt_correction_T_max 0.7529
_exptl_absorpt_correction_T_min 0.3309
_exptl_absorpt_correction_type multi-scan
_exptl_absorpt_process_details 'Apex2 v2014.1-0 (Bruker, 2014)'
_exptl_crystal_colour colourless
_exptl_crystal_density_diffrn 1.902
_exptl_crystal_description plate
_exptl_crystal_F_000 356
_exptl_crystal_size_max 0.250
_exptl_crystal_size_mid 0.130
_exptl_crystal_size_min 0.040
_refine_diff_density_max 0.730
_refine_diff_density_min -0.637
_refine_diff_density_rms 0.089
_refine_ls_extinction_method none
_refine_ls_goodness_of_fit_ref 1.138
_refine_ls_hydrogen_treatment constr
_refine_ls_matrix_type full
_refine_ls_number_parameters 182
_refine_ls_number_reflns 2206
_refine_ls_number_restraints 0
_refine_ls_restrained_S_all 1.138
_refine_ls_R_factor_all 0.0353
_refine_ls_R_factor_gt 0.0348
_refine_ls_shift/su_max 0.001
_refine_ls_shift/su_mean 0.000
_refine_ls_structure_factor_coef Fsqd
_refine_ls_weighting_details 'w=1/[\s^2^(Fo^2^)+(0.0072P)^2^+1.0174P] where P=(Fo^2^+2Fc^2^)/3'
_refine_ls_weighting_scheme calc
_refine_ls_wR_factor_gt 0.0903
_refine_ls_wR_factor_ref 0.0906
_reflns_Friedel_coverage 0.000
_reflns_number_gt 2154
_reflns_number_total 2206
_reflns_threshold_expression 'I > 2\s(I)'
_cod_data_source_file jo5b01072_si_007.cif
_cod_data_source_block Prosp14mz119_0m
_cod_depositor_comments 'Adding full bibliography for 4031325--4031329.cif.'
_cod_database_code 4031329
_shelx_space_group_comment
;
The symmetry employed for this shelxl refinement is uniquely defined
by the following loop, which should always be used as a source of
symmetry information in preference to the above space-group names.
They are only intended as comments.
;
_shelxl_version_number 2013-4

loop_
_space_group_symop_operation_xyz
'x, y, z'
'-x, -y, -z'

loop_
_atom_site_label
_atom_site_type_symbol
_atom_site_fract_x
_atom_site_fract_y
_atom_site_fract_z
_atom_site_U_iso_or_equiv
_atom_site_adp_type
_atom_site_occupancy
_atom_site_site_symmetry_order
_atom_site_calc_flag
_atom_site_refinement_flags_posn
_atom_site_refinement_flags_adp
C1 C 0.6249(4) 0.5459(3) 0.2529(3) 0.0173(6) Uani 1 1 d . .
C2 C 0.6985(4) 0.5084(3) 0.1274(3) 0.0168(6) Uani 1 1 d . .
C3 C 0.6708(4) 0.6233(3) -0.0094(3) 0.0183(6) Uani 1 1 d . .
H3 H 0.6108 0.7226 -0.0200 0.022 Uiso 1 1 calc R U
C4 C 0.7307(4) 0.5921(3) -0.1291(3) 0.0215(6) Uani 1 1 d . .
H4 H 0.7098 0.6694 -0.2224 0.026 Uiso 1 1 calc R U
C5 C 0.8213(4) 0.4483(4) -0.1132(3) 0.0212(6) Uani 1 1 d . .
H5 H 0.8629 0.4288 -0.1965 0.025 Uiso 1 1 calc R U
C6 C 0.8534(4) 0.3306(3) 0.0222(3) 0.0198(6) Uani 1 1 d . .
C7 C 0.7873(4) 0.3635(3) 0.1412(3) 0.0182(6) Uani 1 1 d . .
C8 C 0.9565(5) 0.1765(4) 0.0349(4) 0.0275(7) Uani 1 1 d . .
H8A H 0.8686 0.1049 0.0697 0.041 Uiso 1 1 calc R U
H8B H 1.0640 0.1436 0.1028 0.041 Uiso 1 1 calc R U
H8C H 1.0040 0.1807 -0.0596 0.041 Uiso 1 1 calc R U
C9 C 0.5881(4) 0.7437(3) 0.3398(3) 0.0192(6) Uani 1 1 d . .
H9 H 0.5136 0.6722 0.4115 0.023 Uiso 1 1 calc R U
C10 C 0.7554(5) 0.7605(3) 0.4151(3) 0.0235(6) Uani 1 1 d . .
C11 C 0.4557(5) 0.8915(3) 0.2575(3) 0.0260(7) Uani 1 1 d . .
O1 O 0.5391(3) 0.4745(2) 0.3527(2) 0.0262(5) Uani 1 1 d . .
O2 O 0.6660(3) 0.6835(2) 0.2361(2) 0.0200(4) Uani 1 1 d . .
Br1 Br 0.83144(5) 0.20618(3) 0.32617(3) 0.02963(15) Uani 1 1 d . .
F1 F 0.8517(3) 0.6237(2) 0.4937(2) 0.0358(5) Uani 1 1 d . .
F2 F 0.6957(3) 0.8311(2) 0.50382(19) 0.0335(4) Uani 1 1 d . .
F3 F 0.8770(3) 0.8355(2) 0.3248(2) 0.0319(4) Uani 1 1 d . .
F4 F 0.3204(3) 0.8643(2) 0.1903(2) 0.0410(5) Uani 1 1 d . .
F5 F 0.5454(3) 0.9909(2) 0.1571(2) 0.0371(5) Uani 1 1 d . .
F6 F 0.3702(3) 0.9570(2) 0.3438(2) 0.0400(5) Uani 1 1 d . .

loop_
_atom_site_aniso_label
_atom_site_aniso_U_11
_atom_site_aniso_U_22
_atom_site_aniso_U_33
_atom_site_aniso_U_23
_atom_site_aniso_U_13
_atom_site_aniso_U_12
C1 0.0171(13) 0.0130(13) 0.0204(14) -0.0040(11) -0.0012(11) -0.0042(10)
C2 0.0142(13) 0.0177(14) 0.0197(14) -0.0066(11) 0.0008(10) -0.0072(10)
C3 0.0155(14) 0.0152(14) 0.0230(14) -0.0051(11) 0.0021(10) -0.0054(10)
C4 0.0207(15) 0.0226(15) 0.0187(14) -0.0030(12) 0.0008(11) -0.0090(12)
C5 0.0174(14) 0.0277(16) 0.0212(14) -0.0103(12) 0.0045(11) -0.0099(12)
C6 0.0133(13) 0.0198(15) 0.0301(16) -0.0116(12) 0.0009(11) -0.0074(11)
C7 0.0158(13) 0.0127(13) 0.0247(15) -0.0038(11) -0.0008(10) -0.0059(10)
C8 0.0256(16) 0.0220(16) 0.0376(18) -0.0136(13) 0.0033(13) -0.0067(12)
C9 0.0251(15) 0.0140(14) 0.0173(14) -0.0047(11) 0.0044(11) -0.0051(11)
C10 0.0334(17) 0.0142(14) 0.0209(15) -0.0044(11) 0.0002(12) -0.0045(12)
C11 0.0310(17) 0.0193(16) 0.0250(16) -0.0067(12) -0.0009(12) -0.0018(12)
O1 0.0385(13) 0.0213(11) 0.0223(11) -0.0084(9) 0.0108(9) -0.0165(9)
O2 0.0269(11) 0.0139(10) 0.0201(10) -0.0062(8) 0.0062(8) -0.0083(8)
Br1 0.0434(2) 0.0146(2) 0.0242(2) -0.00086(13) -0.00377(14) -0.00241(14)
F1 0.0374(11) 0.0217(10) 0.0393(11) -0.0036(8) -0.0118(8) 0.0018(8)
F2 0.0480(12) 0.0312(10) 0.0249(9) -0.0145(8) -0.0020(8) -0.0065(9)
F3 0.0356(11) 0.0339(11) 0.0307(10) -0.0120(8) 0.0058(8) -0.0188(8)
F4 0.0367(11) 0.0380(12) 0.0470(12) -0.0162(10) -0.0166(9) 0.0018(9)
F5 0.0492(12) 0.0173(9) 0.0314(10) 0.0037(8) 0.0000(8) -0.0034(8)
F6 0.0477(12) 0.0303(11) 0.0358(11) -0.0153(9) 0.0001(9) 0.0129(9)

loop_
_atom_type_symbol
_atom_type_description
_atom_type_scat_dispersion_real
_atom_type_scat_dispersion_imag
_atom_type_scat_source
C C 0.0181 0.0091 'International Tables Vol C Tables 4.2.6.8 and 6.1.1.4'
H H 0.0000 0.0000 'International Tables Vol C Tables 4.2.6.8 and 6.1.1.4'
O O 0.0492 0.0322 'International Tables Vol C Tables 4.2.6.8 and 6.1.1.4'
Br Br -0.6763 1.2805 'International Tables Vol C Tables 4.2.6.8 and 6.1.1.4'
F F 0.0727 0.0534 'International Tables Vol C Tables 4.2.6.8 and 6.1.1.4'

loop_
_geom_angle_atom_site_label_1
_geom_angle_atom_site_label_2
_geom_angle_atom_site_label_3
_geom_angle
O1 C1 O2 123.0(3)
O1 C1 C2 127.9(3)
O2 C1 C2 109.1(2)
C7 C2 C3 119.4(3)
C7 C2 C1 122.6(2)
C3 C2 C1 117.9(2)
C4 C3 C2 119.8(3)
C4 C3 H3 120.1
C2 C3 H3 120.1
C3 C4 C5 120.0(3)
C3 C4 H4 120.0
C5 C4 H4 120.0
C4 C5 C6 121.9(3)
C4 C5 H5 119.0
C6 C5 H5 119.0
C7 C6 C5 117.2(3)
C7 C6 C8 122.7(3)
C5 C6 C8 120.2(3)
C6 C7 C2 121.7(3)
C6 C7 Br1 118.0(2)
C2 C7 Br1 120.3(2)
C6 C8 H8A 109.5
C6 C8 H8B 109.5
H8A C8 H8B 109.5
C6 C8 H8C 109.5
H8A C8 H8C 109.5
H8B C8 H8C 109.5
O2 C9 C11 106.4(2)
O2 C9 C10 106.9(2)
C11 C9 C10 114.3(2)
O2 C9 H9 109.7
C11 C9 H9 109.7
C10 C9 H9 109.7
F3 C10 F2 107.9(2)
F3 C10 F1 107.5(3)
F2 C10 F1 107.7(2)
F3 C10 C9 113.3(2)
F2 C10 C9 111.1(3)
F1 C10 C9 109.1(2)
F6 C11 F5 107.7(3)
F6 C11 F4 107.8(3)
F5 C11 F4 107.1(3)
F6 C11 C9 112.1(3)
F5 C11 C9 112.8(3)
F4 C11 C9 109.1(3)
C1 O2 C9 116.3(2)

loop_
_geom_bond_atom_site_label_1
_geom_bond_atom_site_label_2
_geom_bond_distance
C1 O1 1.193(3)
C1 O2 1.377(3)
C1 C2 1.488(4)
C2 C7 1.393(4)
C2 C3 1.398(4)
C3 C4 1.380(4)
C3 H3 0.9500
C4 C5 1.381(5)
C4 H4 0.9500
C5 C6 1.401(4)
C5 H5 0.9500
C6 C7 1.392(4)
C6 C8 1.504(4)
C7 Br1 1.899(3)
C8 H8A 0.9800
C8 H8B 0.9800
C8 H8C 0.9800
C9 O2 1.424(3)
C9 C11 1.521(4)
C9 C10 1.521(4)
C9 H9 1.0000
C10 F3 1.325(4)
C10 F2 1.333(4)
C10 F1 1.335(4)
C11 F6 1.326(4)
C11 F5 1.334(4)
C11 F4 1.335(4)

loop_
_geom_torsion_atom_site_label_1
_geom_torsion_atom_site_label_2
_geom_torsion_atom_site_label_3
_geom_torsion_atom_site_label_4
_geom_torsion
O1 C1 C2 C7 -42.4(4)
O2 C1 C2 C7 139.4(3)
O1 C1 C2 C3 135.5(3)
O2 C1 C2 C3 -42.7(3)
C7 C2 C3 C4 0.3(4)
C1 C2 C3 C4 -177.7(2)
C2 C3 C4 C5 -1.3(4)
C3 C4 C5 C6 0.6(4)
C4 C5 C6 C7 1.1(4)
C4 C5 C6 C8 -178.6(3)
C5 C6 C7 C2 -2.1(4)
C8 C6 C7 C2 177.5(3)
C5 C6 C7 Br1 -179.38(19)
C8 C6 C7 Br1 0.3(4)
C3 C2 C7 C6 1.5(4)
C1 C2 C7 C6 179.4(2)
C3 C2 C7 Br1 178.7(2)
C1 C2 C7 Br1 -3.4(4)
O2 C9 C10 F3 51.7(3)
C11 C9 C10 F3 -65.8(3)
O2 C9 C10 F2 173.4(2)
C11 C9 C10 F2 55.9(3)
O2 C9 C10 F1 -68.0(3)
C11 C9 C10 F1 174.6(2)
O2 C9 C11 F6 178.5(2)
C10 C9 C11 F6 -63.7(3)
O2 C9 C11 F5 -59.7(3)
C10 C9 C11 F5 58.0(3)
O2 C9 C11 F4 59.1(3)
C10 C9 C11 F4 176.9(2)
O1 C1 O2 C9 -4.5(4)
C2 C1 O2 C9 173.8(2)
C11 C9 O2 C1 -118.2(3)
C10 C9 O2 C1 119.3(2)
